data_7209883
loop_
_publ_author_name
'W\"ohlert, Susanne'
'Jess, Inke'
'Englert, Ulli'
'N\"ather, Christian'

_publ_section_title
;
 Synthesis and crystal structures of Zn(ii) and Co(ii) coordination
 compounds with ortho substituted pyridine ligands: two structure types
 and polymorphism in the region of their coexistence
;
_journal_issue 26
_journal_name_full CrystEngComm
_journal_page_first 5326
_journal_paper_doi 10.1039/c3ce40208h
_journal_volume 15
_journal_year 2013
_chemical_formula_moiety 'C14 H14 N4 S2 Zn'
_chemical_formula_sum 'C14 H14 N4 S2 Zn'
_chemical_formula_weight 367.78
_chemical_name_systematic
;
?
;
_space_group_IT_number 19
_symmetry_cell_setting orthorhombic
_symmetry_space_group_name_Hall 'P 2ac 2ab'
_symmetry_space_group_name_H-M 'P 21 21 21'
_atom_sites_solution_hydrogens geom
_atom_sites_solution_primary direct
_atom_sites_solution_secondary difmap
_audit_creation_method SHELXL-97
_cell_angle_alpha 90.00
_cell_angle_beta 90.00
_cell_angle_gamma 90.00
_cell_formula_units_Z 4
_cell_length_a 8.7299(5)
_cell_length_b 12.9000(6)
_cell_length_c 14.6546(6)
_cell_measurement_reflns_used 14644
_cell_measurement_temperature 293(2)
_cell_measurement_theta_max 29.00
_cell_measurement_theta_min 2.10
_cell_volume 1650.34(14)
_computing_cell_refinement 'X-Area (Stoe, 2008)'
_computing_data_collection 'X-Area (Stoe, 2008)'
_computing_data_reduction 'X-Area (Stoe, 2008)'
_computing_molecular_graphics
;
XP in SHELXTL (Sheldrick, 2008) and Diamond (Brandenburg, 2011)
;
_computing_publication_material 'XCIF in SHELXTL (Sheldrick, 2008)'
_computing_structure_refinement 'SHELXL-97 (Sheldrick, 1997)'
_computing_structure_solution 'SHELXS-97 (Sheldrick, 1990)'
_diffrn_ambient_temperature 293(2)
_diffrn_measured_fraction_theta_full 0.994
_diffrn_measured_fraction_theta_max 0.994
_diffrn_measurement_device_type 'STOE IPDS-2'
_diffrn_measurement_method 'omega scan'
_diffrn_radiation_monochromator graphite
_diffrn_radiation_source 'fine-focus sealed tube'
_diffrn_radiation_type MoK\a
_diffrn_radiation_wavelength 0.71073
_diffrn_reflns_av_R_equivalents 0.0315
_diffrn_reflns_av_sigmaI/netI 0.0286
_diffrn_reflns_limit_h_max 11
_diffrn_reflns_limit_h_min -11
_diffrn_reflns_limit_k_max 17
_diffrn_reflns_limit_k_min -16
_diffrn_reflns_limit_l_max 19
_diffrn_reflns_limit_l_min -16
_diffrn_reflns_number 14644
_diffrn_reflns_theta_full 29.00
_diffrn_reflns_theta_max 29.00
_diffrn_reflns_theta_min 2.10
_diffrn_standards_decay_% 0
_diffrn_standards_interval_time 0
_diffrn_standards_number 0
_exptl_absorpt_coefficient_mu 1.738
_exptl_absorpt_correction_T_max 0.8518
_exptl_absorpt_correction_T_min 0.6539
_exptl_absorpt_correction_type numerical
_exptl_absorpt_process_details 'X-Shape and X-Red32 (Stoe, 2008)'
_exptl_crystal_colour white
_exptl_crystal_density_diffrn 1.480
_exptl_crystal_density_method 'not measured'
_exptl_crystal_description block
_exptl_crystal_F_000 752
_exptl_crystal_size_max 0.1250
_exptl_crystal_size_mid 0.0973
_exptl_crystal_size_min 0.0467
_refine_diff_density_max 0.204
_refine_diff_density_min -0.213
_refine_diff_density_rms 0.042
_refine_ls_abs_structure_details 'Flack H D (1983), Acta Cryst. A39, 876-881'
_refine_ls_abs_structure_Flack 0.00(13)
_refine_ls_extinction_method none
_refine_ls_goodness_of_fit_ref 1.069
_refine_ls_hydrogen_treatment constr
_refine_ls_matrix_type full
_refine_ls_number_parameters 191
_refine_ls_number_reflns 4368
_refine_ls_number_restraints 0
_refine_ls_restrained_S_all 1.069
_refine_ls_R_factor_all 0.0602
_refine_ls_R_factor_gt 0.0418
_refine_ls_shift/su_max 0.001
_refine_ls_shift/su_mean 0.000
_refine_ls_structure_factor_coef Fsqd
_refine_ls_weighting_details 'calc w=1/[\s^2^(Fo^2^)+(0.0385P)^2^+0.1494P] where P=(Fo^2^+2Fc^2^)/3'
_refine_ls_weighting_scheme calc
_refine_ls_wR_factor_gt 0.0790
_refine_ls_wR_factor_ref 0.0847
_reflns_number_gt 3419
_reflns_number_total 4368
_reflns_threshold_expression >2sigma(I)
_cod_data_source_file c3ce40208h.txt
_cod_data_source_block woe1911
_cod_database_code 7209883

loop_
_symmetry_equiv_pos_as_xyz
'x, y, z'
'-x+1/2, -y, z+1/2'
'-x, y+1/2, -z+1/2'
'x+1/2, -y+1/2, -z'

loop_
_atom_site_label
_atom_site_type_symbol
_atom_site_fract_x
_atom_site_fract_y
_atom_site_fract_z
_atom_site_U_iso_or_equiv
_atom_site_adp_type
_atom_site_occupancy
_atom_site_symmetry_multiplicity
_atom_site_calc_flag
_atom_site_refinement_flags
Zn1 Zn 0.50226(4) 0.24080(2) 0.73334(2) 0.05326(9) Uani 1 1 d .
N1 N 0.7050(3) 0.2222(2) 0.6780(2) 0.0700(7) Uani 1 1 d .
C1 C 0.8347(4) 0.2241(2) 0.6677(2) 0.0567(7) Uani 1 1 d .
S1 S 1.01748(10) 0.22674(9) 0.65329(7) 0.0852(3) Uani 1 1 d .
N2 N 0.5179(4) 0.2532(2) 0.86456(19) 0.0729(7) Uani 1 1 d .
C2 C 0.5216(3) 0.2633(2) 0.9433(2) 0.0580(7) Uani 1 1 d .
S2 S 0.52710(13) 0.27782(9) 1.05209(6) 0.0853(3) Uani 1 1 d .
N10 N 0.4123(3) 0.36850(19) 0.66947(17) 0.0501(6) Uani 1 1 d .
C10 C 0.3065(3) 0.4333(2) 0.7043(2) 0.0521(7) Uani 1 1 d .
C11 C 0.2514(4) 0.5157(2) 0.6517(3) 0.0624(8) Uani 1 1 d .
H11 H 0.1790 0.5606 0.6762 0.075 Uiso 1 1 calc R
C12 C 0.3025(4) 0.5309(3) 0.5651(3) 0.0680(9) Uani 1 1 d .
H12 H 0.2654 0.5857 0.5303 0.082 Uiso 1 1 calc R
C13 C 0.4099(4) 0.4641(3) 0.5295(2) 0.0712(10) Uani 1 1 d .
H13 H 0.4460 0.4724 0.4702 0.085 Uiso 1 1 calc R
C14 C 0.4624(4) 0.3846(3) 0.5837(2) 0.0662(9) Uani 1 1 d .
H14 H 0.5360 0.3400 0.5601 0.079 Uiso 1 1 calc R
C15 C 0.2551(4) 0.4161(3) 0.7992(3) 0.0740(10) Uani 1 1 d .
H15A H 0.3060 0.3563 0.8238 0.111 Uiso 1 1 calc R
H15B H 0.1464 0.4049 0.7999 0.111 Uiso 1 1 calc R
H15C H 0.2794 0.4758 0.8355 0.111 Uiso 1 1 calc R
N20 N 0.3687(3) 0.11315(19) 0.71162(17) 0.0529(6) Uani 1 1 d .
C20 C 0.3504(4) 0.0628(3) 0.6329(3) 0.0634(8) Uani 1 1 d .
C21 C 0.2596(4) -0.0261(3) 0.6267(3) 0.0727(10) Uani 1 1 d .
H21 H 0.2514 -0.0618 0.5718 0.087 Uiso 1 1 calc R
C22 C 0.1848(5) -0.0590(3) 0.7009(3) 0.0790(11) Uani 1 1 d .
H22 H 0.1217 -0.1170 0.6968 0.095 Uiso 1 1 calc R
C23 C 0.1999(5) -0.0078(3) 0.7840(4) 0.0858(13) Uani 1 1 d .
H23 H 0.1496 -0.0310 0.8361 0.103 Uiso 1 1 calc R
C24 C 0.2903(4) 0.0768(3) 0.7859(3) 0.0678(9) Uani 1 1 d .
H24 H 0.3001 0.1125 0.8408 0.081 Uiso 1 1 calc R
C25 C 0.4308(6) 0.1037(4) 0.5527(3) 0.0924(13) Uani 1 1 d .
H25A H 0.4873 0.1646 0.5695 0.139 Uiso 1 1 calc R
H25B H 0.3576 0.1211 0.5063 0.139 Uiso 1 1 calc R
H25C H 0.5001 0.0521 0.5297 0.139 Uiso 1 1 calc R

loop_
_atom_site_aniso_label
_atom_site_aniso_U_11
_atom_site_aniso_U_22
_atom_site_aniso_U_33
_atom_site_aniso_U_23
_atom_site_aniso_U_13
_atom_site_aniso_U_12
Zn1 0.05808(15) 0.05265(16) 0.04904(15) 0.00094(13) -0.00190(16) -0.0006(2)
N1 0.0583(14) 0.0715(18) 0.080(2) -0.0011(15) 0.0021(12) 0.0019(13)
C1 0.0680(18) 0.0524(17) 0.0496(16) -0.0045(13) -0.0076(13) 0.0086(14)
S1 0.0536(4) 0.1116(7) 0.0904(7) -0.0237(5) -0.0061(4) 0.0163(6)
N2 0.0918(18) 0.0719(16) 0.0549(13) -0.0001(13) -0.0160(15) 0.000(2)
C2 0.0628(17) 0.0505(14) 0.0608(16) 0.0018(12) -0.0110(13) 0.0042(16)
S2 0.1063(8) 0.0982(7) 0.0515(4) -0.0056(4) -0.0111(5) 0.0225(6)
N10 0.0541(13) 0.0504(13) 0.0459(13) 0.0008(11) -0.0019(10) -0.0048(10)
C10 0.0540(15) 0.0487(15) 0.0535(17) -0.0047(13) 0.0008(13) -0.0064(12)
C11 0.0685(18) 0.0502(18) 0.069(2) -0.0005(16) 0.0026(17) 0.0061(14)
C12 0.079(2) 0.0542(18) 0.071(2) 0.0079(17) -0.0140(19) 0.0040(16)
C13 0.084(2) 0.078(2) 0.052(2) 0.0141(18) -0.0012(16) -0.0024(19)
C14 0.078(2) 0.0679(19) 0.0523(17) 0.0017(15) 0.0054(16) 0.0096(16)
C15 0.078(2) 0.080(3) 0.063(2) 0.0007(19) 0.014(2) 0.0113(19)
N20 0.0542(12) 0.0516(14) 0.0528(15) 0.0030(11) -0.0030(11) 0.0056(10)
C20 0.0620(18) 0.066(2) 0.062(2) -0.0021(17) -0.0070(16) 0.0111(15)
C21 0.073(2) 0.0533(19) 0.092(3) -0.0039(19) -0.024(2) 0.0053(16)
C22 0.085(3) 0.059(2) 0.092(3) 0.004(2) -0.017(2) -0.0059(19)
C23 0.083(2) 0.082(3) 0.093(3) 0.026(2) 0.011(2) -0.011(2)
C24 0.075(2) 0.066(2) 0.063(2) 0.0095(16) -0.0022(17) -0.0035(16)
C25 0.109(3) 0.105(3) 0.063(2) -0.014(2) 0.009(2) -0.021(2)

loop_
_atom_type_symbol
_atom_type_description
_atom_type_scat_dispersion_real
_atom_type_scat_dispersion_imag
_atom_type_scat_source
C C 0.0033 0.0016 'International Tables Vol C Tables 4.2.6.8 and 6.1.1.4'
H H 0.0000 0.0000 'International Tables Vol C Tables 4.2.6.8 and 6.1.1.4'
N N 0.0061 0.0033 'International Tables Vol C Tables 4.2.6.8 and 6.1.1.4'
S S 0.1246 0.1234 'International Tables Vol C Tables 4.2.6.8 and 6.1.1.4'
Zn Zn 0.2839 1.4301 'International Tables Vol C Tables 4.2.6.8 and 6.1.1.4'

loop_
_geom_angle_atom_site_label_1
_geom_angle_atom_site_label_2
_geom_angle_atom_site_label_3
_geom_angle
N2 Zn1 N1 110.96(13)
N2 Zn1 N20 105.16(11)
N1 Zn1 N20 110.61(11)
N2 Zn1 N10 114.49(11)
N1 Zn1 N10 104.78(11)
N20 Zn1 N10 110.96(9)
C1 N1 Zn1 161.1(3)
N1 C1 S1 180.0(4)
C2 N2 Zn1 177.0(3)
N2 C2 S2 179.7(3)
C10 N10 C14 118.7(3)
C10 N10 Zn1 126.1(2)
C14 N10 Zn1 115.2(2)
N10 C10 C11 119.9(3)
N10 C10 C15 118.1(3)
C11 C10 C15 121.9(3)
C12 C11 C10 120.8(3)
C11 C12 C13 119.2(3)
C12 C13 C14 118.3(3)
N10 C14 C13 123.1(3)
C20 N20 C24 117.5(3)
C20 N20 Zn1 126.6(2)
C24 N20 Zn1 115.9(2)
N20 C20 C21 121.6(4)
N20 C20 C25 117.5(3)
C21 C20 C25 120.9(4)
C22 C21 C20 119.0(4)
C21 C22 C23 120.9(4)
C24 C23 C22 117.3(4)
C23 C24 N20 123.6(4)

loop_
_geom_bond_atom_site_label_1
_geom_bond_atom_site_label_2
_geom_bond_distance
Zn1 N2 1.934(3)
Zn1 N1 1.962(3)
Zn1 N20 2.042(3)
Zn1 N10 2.051(2)
N1 C1 1.143(4)
C1 S1 1.610(3)
N2 C2 1.162(4)
C2 S2 1.606(3)
N10 C10 1.346(4)
N10 C14 1.347(4)
C10 C11 1.398(4)
C10 C15 1.478(5)
C11 C12 1.360(5)
C12 C13 1.376(5)
C13 C14 1.376(5)
N20 C20 1.333(4)
N20 C24 1.369(4)
C20 C21 1.397(5)
C20 C25 1.468(6)
C21 C22 1.337(6)
C22 C23 1.392(7)
C23 C24 1.347(5)
